data_7125216
loop_
_publ_author_name
'Wang, Jian-Rong'
'Bao, Junjie'
'Fan, Xiaowu'
'Dai, Wenjuan'
'Mei, Xuefeng'

_publ_section_title
;
 pH-Switchable vitamin B<sub>9</sub> gels for stoichiometry-controlled
 spherical co-crystallization.
;
_journal_issue 92
_journal_name_full 'Chemical communications (Cambridge, England)'
_journal_page_first 13452
_journal_page_last 13455
_journal_paper_doi 10.1039/c6cc07701c
_journal_volume 52
_journal_year 2016
_chemical_formula_moiety '3(C6 H6 N2 O), C6 H8 O6'
_chemical_formula_sum 'C24 H26 N6 O9'
_chemical_formula_weight 542.51
_space_group_crystal_system monoclinic
_space_group_IT_number 4
_space_group_name_Hall 'P 2yb'
_space_group_name_H-M_alt 'P 1 21 1'
_atom_sites_solution_hydrogens geom
_audit_creation_date 2016-07-12
_audit_creation_method
;
Olex2 1.2-beta
(compiled 2016.02.19 svn.r3266 for OlexSys, GUI svn.r5155)
;
_audit_update_record
;
2016-09-21 deposited with the CCDC.
2016-10-12 downloaded from the CCDC.
;
_cell_angle_alpha 90
_cell_angle_beta 103.16(3)
_cell_angle_gamma 90
_cell_formula_units_Z 2
_cell_length_a 5.074(2)
_cell_length_b 29.696(14)
_cell_length_c 8.498(4)
_cell_measurement_reflns_used 679
_cell_measurement_temperature 296(2)
_cell_measurement_theta_max 18.57
_cell_measurement_theta_min 2.74
_cell_volume 1246.8(10)
_computing_molecular_graphics 'Olex2 (Dolomanov et al., 2009)'
_computing_publication_material 'Olex2 (Dolomanov et al., 2009)'
_computing_structure_refinement 'ShelXL (Sheldrick, 2015)'
_computing_structure_solution 'SHELXS-97 (Sheldrick, 2008)'
_diffrn_ambient_temperature 296.15
_diffrn_measured_fraction_theta_full 0.997
_diffrn_measured_fraction_theta_max 0.997
_diffrn_measurement_device_type 'Bruker APEX-II CCD'
_diffrn_measurement_method '\f and \w scans'
_diffrn_radiation_monochromator graphite
_diffrn_radiation_type MoK\a
_diffrn_radiation_wavelength 0.71073
_diffrn_reflns_av_R_equivalents 0.1143
_diffrn_reflns_av_unetI/netI 0.1677
_diffrn_reflns_Laue_measured_fraction_full 0.997
_diffrn_reflns_Laue_measured_fraction_max 0.997
_diffrn_reflns_limit_h_max 6
_diffrn_reflns_limit_h_min -6
_diffrn_reflns_limit_k_max 35
_diffrn_reflns_limit_k_min -35
_diffrn_reflns_limit_l_max 10
_diffrn_reflns_limit_l_min -10
_diffrn_reflns_number 9170
_diffrn_reflns_point_group_measured_fraction_full 0.948
_diffrn_reflns_point_group_measured_fraction_max 0.948
_diffrn_reflns_theta_full 24.998
_diffrn_reflns_theta_max 24.998
_diffrn_reflns_theta_min 2.555
_diffrn_standards_number 0
_exptl_absorpt_coefficient_mu 0.113
_exptl_absorpt_correction_T_max 0.7454
_exptl_absorpt_correction_T_min 0.5848
_exptl_absorpt_correction_type multi-scan
_exptl_absorpt_process_details
;
SADABS-2008/1 (Bruker,2008) was used for absorption correction.
wR2(int) was 0.0967 before and 0.0689 after correction.
The Ratio of minimum to maximum transmission is 0.7845.
The \l/2 correction factor is 0.0015.
;
_exptl_crystal_colour colourless
_exptl_crystal_colour_primary colourless
_exptl_crystal_density_diffrn 1.445
_exptl_crystal_density_method 'not measured'
_exptl_crystal_description block
_exptl_crystal_F_000 568
_exptl_crystal_size_max 0.2
_exptl_crystal_size_mid 0.1
_exptl_crystal_size_min 0.05
_refine_diff_density_max 0.305
_refine_diff_density_min -0.294
_refine_diff_density_rms 0.078
_refine_ls_abs_structure_details
;
 Flack x determined using 588 quotients [(I+)-(I-)]/[(I+)+(I-)]
 (Parsons, Flack and Wagner, Acta Cryst. B69 (2013) 249-259).
;
_refine_ls_abs_structure_Flack -1.4(10)
_refine_ls_extinction_method none
_refine_ls_goodness_of_fit_ref 0.992
_refine_ls_hydrogen_treatment constr
_refine_ls_matrix_type full
_refine_ls_number_parameters 340
_refine_ls_number_reflns 4135
_refine_ls_number_restraints 22
_refine_ls_restrained_S_all 0.998
_refine_ls_R_factor_all 0.1890
_refine_ls_R_factor_gt 0.0825
_refine_ls_shift/su_max 0.000
_refine_ls_shift/su_mean 0.000
_refine_ls_structure_factor_coef Fsqd
_refine_ls_weighting_details 'w=1/[\s^2^(Fo^2^)+(0.1299P)^2^] where P=(Fo^2^+2Fc^2^)/3'
_refine_ls_weighting_scheme calc
_refine_ls_wR_factor_gt 0.2024
_refine_ls_wR_factor_ref 0.2638
_reflns_Friedel_coverage 0.862
_reflns_Friedel_fraction_full 0.896
_reflns_Friedel_fraction_max 0.896
_reflns_number_gt 1926
_reflns_number_total 4135
_reflns_threshold_expression 'I > 2\s(I)'
_cod_data_source_file c6cc07701c2.cif
_cod_data_source_block mo_2016234_0m
_cod_original_cell_volume 1246.9(11)
_cod_original_sg_symbol_H-M 'P 21'
_cod_database_code 7125216
_shelx_space_group_comment
;
The symmetry employed for this shelxl refinement is uniquely defined
by the following loop, which should always be used as a source of
symmetry information in preference to the above space-group names.
They are only intended as comments.
;
_olex2_refinement_description
;
1. Fixed Uiso
 At 1.2 times of:
  All C(H) groups, All C(H,H) groups, All N(H,H) groups
 At 1.5 times of:
  All O(H) groups
2. Rigid bond restraints
 O5, C5
 with sigma for 1-2 distances of 0.02 and sigma for 1-3 distances of 0.02
3. Uiso/Uaniso restraints and constraints
C5 \\sim O5: within 2A with sigma of 0.02 and sigma for terminal atoms of 0.04
Uanis(O6) \\sim Ueq: with sigma of 0.005 and sigma for terminal atoms of 0.01
Uanis(N6) \\sim Ueq: with sigma of 0.005 and sigma for terminal atoms of 0.01
4.a Ternary CH refined with riding coordinates:
 C4(H4A), C5(H5A)
4.b Secondary CH2 refined with riding coordinates:
 C6(H6A,H6B)
4.c Aromatic/amide H refined with riding coordinates:
 C8(H8), C9(H9), C10(H10), C11(H11), C14(H14), C15(H15), C17(H17), C16(H16),
 C21(H21), C22(H22), C23(H23), C20(H20)
4.d Fitted hexagon refined as free rotating group:
 N5(C21,C22,C23,C19,C20)
4.e Tetrahedral OH refined with riding coordinates:
 O4(H4), O3(H3), O5(H5), O6(H6)
4.f X=CH2 refined with riding coordinates:
 N2(H2A,H2B), N4(H4B,H4C), N6(H6C,H6D)
;
_shelx_shelxl_version_number 2014/7
_olex2_submission_special_instructions 'No special instructions were received'

loop_
_space_group_symop_operation_xyz
'x, y, z'
'-x, y+1/2, -z'

loop_
_atom_site_label
_atom_site_type_symbol
_atom_site_fract_x
_atom_site_fract_y
_atom_site_fract_z
_atom_site_U_iso_or_equiv
_atom_site_adp_type
_atom_site_occupancy
_atom_site_site_symmetry_order
_atom_site_calc_flag
_atom_site_refinement_flags_posn
_atom_site_refinement_flags_adp
N2 N 1.1043(11) 0.4889(2) 0.5760(8) 0.076(2) Uani 1 1 d . .
H2A H 1.0853 0.5127 0.6302 0.091 Uiso 1 1 calc R .
H2B H 1.2589 0.4757 0.5920 0.091 Uiso 1 1 calc R .
O7 O 0.6665(9) 0.49011(16) 0.4390(7) 0.0690(18) Uani 1 1 d . .
O8 O 1.0088(9) 0.57890(18) 0.7017(7) 0.0700(18) Uani 1 1 d . .
O1 O 0.6192(9) 0.42902(16) 0.7710(6) 0.0562(15) Uani 1 1 d . .
O4 O 1.3888(8) 0.33831(16) 0.9621(6) 0.0510(14) Uani 1 1 d . .
H4 H 1.4660 0.3554 1.0338 0.077 Uiso 1 1 calc R .
O3 O 1.1405(9) 0.42640(16) 1.0257(5) 0.0508(14) Uani 1 1 d . .
H3 H 1.0390 0.4482 1.0141 0.076 Uiso 1 1 calc R .
O5 O 0.7718(8) 0.28265(16) 0.9023(5) 0.0469(13) Uani 1 1 d . U
H5 H 0.7443 0.3082 0.9319 0.070 Uiso 1 1 calc R .
O6 O 0.8983(12) 0.2612(2) 0.5113(7) 0.096(2) Uani 1 1 d . U
H6 H 0.8120 0.2493 0.4285 0.143 Uiso 1 1 calc R .
O9 O 1.0171(8) 0.51110(16) 0.0341(7) 0.0619(17) Uani 1 1 d . .
N1 N 0.7315(9) 0.37409(19) 0.1936(6) 0.0430(16) Uani 1 1 d . .
N3 N 0.4772(14) 0.71148(19) 0.7085(9) 0.080(3) Uani 1 1 d . .
N4 N 0.5773(11) 0.5769(2) 0.5725(8) 0.073(2) Uani 1 1 d . .
H4B H 0.6002 0.5504 0.5369 0.088 Uiso 1 1 calc R .
H4C H 0.4208 0.5895 0.5470 0.088 Uiso 1 1 calc R .
O2 O 0.7524(8) 0.36175(14) 0.6901(5) 0.0467(13) Uani 1 1 d . .
N6 N 0.5600(11) 0.5083(2) -0.0370(8) 0.067(2) Uani 1 1 d . U
H6C H 0.5651 0.4842 -0.0926 0.081 Uiso 1 1 calc R .
H6D H 0.4067 0.5198 -0.0317 0.081 Uiso 1 1 calc R .
C12 C 0.8907(14) 0.4723(3) 0.4656(9) 0.055(2) Uani 1 1 d . .
C7 C 0.9310(12) 0.4286(2) 0.3905(8) 0.046(2) Uani 1 1 d . .
C8 C 0.7206(12) 0.4134(2) 0.2658(8) 0.044(2) Uani 1 1 d . .
H8 H 0.5682 0.4314 0.2324 0.052 Uiso 1 1 calc R .
C9 C 0.9505(12) 0.3484(2) 0.2393(8) 0.043(2) Uani 1 1 d . .
H9 H 0.9582 0.3213 0.1856 0.052 Uiso 1 1 calc R .
C10 C 1.1630(12) 0.3600(2) 0.3608(7) 0.0417(19) Uani 1 1 d . .
H10 H 1.3080 0.3405 0.3955 0.050 Uiso 1 1 calc R .
C11 C 1.1563(12) 0.4013(2) 0.4302(8) 0.047(2) Uani 1 1 d . .
H11 H 1.3072 0.4112 0.5061 0.057 Uiso 1 1 calc R .
C18 C 0.7773(13) 0.5977(2) 0.6641(8) 0.045(2) Uani 1 1 d . .
C13 C 0.7454(13) 0.6435(2) 0.7161(8) 0.046(2) Uani 1 1 d . .
C14 C 0.5102(15) 0.6694(3) 0.6578(9) 0.067(3) Uani 1 1 d . .
H14 H 0.3708 0.6567 0.5803 0.080 Uiso 1 1 calc R .
C15 C 0.6764(15) 0.7278(3) 0.8254(9) 0.065(3) Uani 1 1 d . .
H15 H 0.6530 0.7560 0.8677 0.077 Uiso 1 1 calc R .
C17 C 0.9476(15) 0.6627(3) 0.8336(9) 0.065(3) Uani 1 1 d . .
H17 H 1.1059 0.6469 0.8764 0.078 Uiso 1 1 calc R .
C16 C 0.9122(19) 0.7053(3) 0.8862(12) 0.095(3) Uani 1 1 d . .
H16 H 1.0485 0.7189 0.9633 0.114 Uiso 1 1 calc R .
C1 C 0.7894(13) 0.3989(2) 0.7945(8) 0.043(2) Uani 1 1 d . .
C4 C 0.9917(12) 0.3325(2) 0.7388(8) 0.0394(19) Uani 1 1 d . .
H4A H 1.0896 0.3318 0.6518 0.047 Uiso 1 1 calc R .
C5 C 0.9088(13) 0.2852(2) 0.7710(8) 0.049(2) Uani 1 1 d . U
H5A H 1.0751 0.2674 0.8030 0.059 Uiso 1 1 calc R .
C6 C 0.7396(13) 0.2634(3) 0.6246(8) 0.053(2) Uani 1 1 d . .
H6A H 0.6861 0.2334 0.6503 0.063 Uiso 1 1 calc R .
H6B H 0.5777 0.2810 0.5830 0.063 Uiso 1 1 calc R .
C3 C 1.1632(12) 0.3568(2) 0.8840(7) 0.0404(19) Uani 1 1 d . .
C2 C 1.0495(13) 0.3964(2) 0.9062(8) 0.0433(19) Uani 1 1 d . .
C24 C 0.7950(12) 0.5282(2) 0.0427(9) 0.052(2) Uani 1 1 d . .
N5 N 1.0213(6) 0.62182(12) 0.3284(4) 0.076(2) Uani 1 1 d . .
C21 C 0.8087(7) 0.65234(13) 0.2892(5) 0.080(3) Uani 1 1 d G .
H21 H 0.8168 0.6794 0.3450 0.096 Uiso 1 1 calc R .
C22 C 0.5840(7) 0.64236(18) 0.1666(6) 0.074(3) Uani 1 1 d G .
H22 H 0.4418 0.6628 0.1404 0.089 Uiso 1 1 calc R .
C23 C 0.5718(8) 0.6019(2) 0.0832(5) 0.066(3) Uani 1 1 d G .
H23 H 0.4215 0.5952 0.0012 0.079 Uiso 1 1 calc R .
C19 C 0.7844(9) 0.57135(16) 0.1224(5) 0.046(2) Uani 1 1 d G .
C20 C 1.0091(8) 0.58132(12) 0.2450(5) 0.068(3) Uani 1 1 d G .
H20 H 1.1514 0.5609 0.2712 0.082 Uiso 1 1 calc R .

loop_
_atom_site_aniso_label
_atom_site_aniso_U_11
_atom_site_aniso_U_22
_atom_site_aniso_U_33
_atom_site_aniso_U_23
_atom_site_aniso_U_13
_atom_site_aniso_U_12
N2 0.040(3) 0.072(4) 0.096(5) -0.044(4) -0.023(3) -0.002(3)
O7 0.040(2) 0.052(3) 0.103(4) -0.025(3) -0.010(3) 0.014(2)
O8 0.041(3) 0.069(3) 0.091(4) -0.014(3) -0.003(3) -0.002(3)
O1 0.035(2) 0.051(3) 0.073(3) -0.001(3) -0.009(2) 0.009(2)
O4 0.033(2) 0.051(3) 0.063(3) -0.010(2) -0.004(2) 0.002(2)
O3 0.047(3) 0.048(3) 0.047(3) -0.013(2) -0.010(2) -0.001(2)
O5 0.056(2) 0.054(3) 0.034(2) -0.001(2) 0.0167(19) 0.003(2)
O6 0.105(4) 0.110(4) 0.073(3) -0.036(3) 0.024(3) -0.041(3)
O9 0.024(2) 0.054(3) 0.101(4) -0.005(3) 0.000(2) 0.005(2)
N1 0.028(2) 0.051(3) 0.048(3) -0.007(3) 0.004(2) 0.002(3)
N3 0.086(5) 0.047(4) 0.088(5) -0.012(4) -0.018(4) 0.020(4)
N4 0.042(3) 0.071(4) 0.093(5) -0.026(4) -0.014(3) 0.013(3)
O2 0.040(2) 0.044(2) 0.042(2) 0.002(2) -0.019(2) 0.001(2)
N6 0.034(3) 0.078(4) 0.091(4) -0.014(4) 0.016(3) -0.003(3)
C12 0.047(4) 0.052(4) 0.061(4) -0.017(4) 0.005(4) -0.004(4)
C7 0.028(3) 0.055(4) 0.047(4) -0.003(4) -0.008(3) 0.001(3)
C8 0.025(3) 0.057(4) 0.047(4) 0.001(3) 0.004(3) -0.003(3)
C9 0.039(3) 0.045(4) 0.048(4) -0.003(3) 0.017(3) -0.004(3)
C10 0.036(3) 0.056(4) 0.030(3) -0.001(3) 0.000(3) 0.006(3)
C11 0.027(3) 0.064(4) 0.044(4) -0.004(4) -0.005(3) -0.005(3)
C18 0.036(3) 0.054(4) 0.044(4) -0.009(3) 0.005(3) -0.001(3)
C13 0.036(3) 0.049(4) 0.049(4) -0.004(3) 0.000(3) 0.002(3)
C14 0.057(4) 0.089(6) 0.048(4) 0.008(4) -0.002(4) 0.012(4)
C15 0.076(5) 0.048(4) 0.063(5) -0.007(4) 0.003(4) 0.003(5)
C17 0.054(4) 0.059(5) 0.071(5) -0.014(4) -0.007(4) -0.007(4)
C16 0.091(6) 0.068(5) 0.098(6) -0.036(5) -0.036(5) 0.003(5)
C1 0.043(3) 0.032(3) 0.048(4) -0.007(3) 0.000(3) -0.005(3)
C4 0.028(3) 0.045(4) 0.040(4) -0.001(3) -0.003(3) 0.008(3)
C5 0.046(4) 0.044(4) 0.053(4) -0.004(4) -0.002(3) 0.004(4)
C6 0.041(4) 0.075(5) 0.042(4) -0.005(4) 0.009(3) -0.016(4)
C3 0.030(3) 0.059(4) 0.024(3) 0.009(3) -0.011(3) 0.001(3)
C2 0.043(3) 0.048(4) 0.030(3) -0.001(3) -0.012(3) -0.010(4)
C24 0.027(3) 0.051(4) 0.071(5) 0.009(4) -0.004(3) -0.008(3)
N5 0.062(4) 0.096(5) 0.071(4) -0.018(4) 0.022(3) -0.020(4)
C21 0.077(5) 0.080(6) 0.097(6) -0.007(5) 0.049(4) -0.004(5)
C22 0.042(4) 0.082(6) 0.093(6) -0.030(5) 0.004(4) 0.000(4)
C23 0.043(4) 0.059(5) 0.090(6) -0.009(5) 0.003(4) -0.001(4)
C19 0.032(3) 0.054(4) 0.044(4) 0.002(4) -0.006(3) -0.005(3)
C20 0.045(4) 0.073(5) 0.082(6) 0.001(5) 0.007(4) -0.001(4)

loop_
_atom_type_symbol
_atom_type_description
_atom_type_scat_dispersion_real
_atom_type_scat_dispersion_imag
_atom_type_scat_source
C C 0.0033 0.0016 'International Tables Vol C Tables 4.2.6.8 and 6.1.1.4'
H H 0.0000 0.0000 'International Tables Vol C Tables 4.2.6.8 and 6.1.1.4'
N N 0.0061 0.0033 'International Tables Vol C Tables 4.2.6.8 and 6.1.1.4'
O O 0.0106 0.0060 'International Tables Vol C Tables 4.2.6.8 and 6.1.1.4'

loop_
_geom_angle_atom_site_label_1
_geom_angle_atom_site_label_2
_geom_angle_atom_site_label_3
_geom_angle
H2A N2 H2B 120.0
C12 N2 H2A 120.0
C12 N2 H2B 120.0
C3 O4 H4 109.5
C2 O3 H3 109.5
C5 O5 H5 109.5
C6 O6 H6 109.5
C8 N1 C9 119.3(5)
C15 N3 C14 116.5(7)
H4B N4 H4C 120.0
C18 N4 H4B 120.0
C18 N4 H4C 120.0
C1 O2 C4 107.7(4)
H6C N6 H6D 120.0
C24 N6 H6C 120.0
C24 N6 H6D 120.0
N2 C12 C7 116.7(6)
O7 C12 N2 122.2(7)
O7 C12 C7 120.8(6)
C8 C7 C12 117.0(6)
C11 C7 C12 126.8(6)
C11 C7 C8 116.3(6)
N1 C8 C7 122.0(6)
N1 C8 H8 119.0
C7 C8 H8 119.0
N1 C9 H9 118.6
N1 C9 C10 122.9(6)
C10 C9 H9 118.6
C9 C10 H10 121.2
C9 C10 C11 117.6(6)
C11 C10 H10 121.2
C7 C11 H11 119.2
C10 C11 C7 121.6(6)
C10 C11 H11 119.2
O8 C18 N4 119.8(7)
O8 C18 C13 119.7(6)
N4 C18 C13 120.4(6)
C14 C13 C18 123.3(6)
C17 C13 C18 119.5(6)
C17 C13 C14 117.2(7)
N3 C14 C13 123.5(7)
N3 C14 H14 118.3
C13 C14 H14 118.3
N3 C15 H15 118.2
N3 C15 C16 123.7(8)
C16 C15 H15 118.2
C13 C17 H17 120.4
C16 C17 C13 119.2(7)
C16 C17 H17 120.4
C15 C16 C17 119.9(8)
C15 C16 H16 120.1
C17 C16 H16 120.1
O1 C1 O2 118.9(5)
O1 C1 C2 130.4(6)
O2 C1 C2 110.3(5)
O2 C4 H4A 109.1
O2 C4 C5 110.7(5)
O2 C4 C3 103.3(5)
C5 C4 H4A 109.1
C5 C4 C3 115.2(5)
C3 C4 H4A 109.1
O5 C5 C4 113.1(6)
O5 C5 H5A 107.1
O5 C5 C6 109.6(5)
C4 C5 H5A 107.1
C6 C5 C4 112.6(6)
C6 C5 H5A 107.1
O6 C6 C5 106.5(6)
O6 C6 H6A 110.4
O6 C6 H6B 110.4
C5 C6 H6A 110.4
C5 C6 H6B 110.4
H6A C6 H6B 108.6
O4 C3 C4 119.1(6)
O4 C3 C2 130.7(6)
C2 C3 C4 110.2(5)
O3 C2 C1 124.5(6)
C3 C2 O3 126.8(5)
C3 C2 C1 108.1(5)
O9 C24 N6 119.5(7)
O9 C24 C19 120.8(5)
N6 C24 C19 119.4(6)
C21 N5 C20 120.0
N5 C21 H21 120.0
C22 C21 N5 120.0
C22 C21 H21 120.0
C21 C22 H22 120.0
C21 C22 C23 120.0
C23 C22 H22 120.0
C22 C23 H23 120.0
C19 C23 C22 120.0
C19 C23 H23 120.0
C23 C19 C24 124.8(4)
C23 C19 C20 120.0
C20 C19 C24 115.2(4)
N5 C20 H20 120.0
C19 C20 N5 120.0
C19 C20 H20 120.0

loop_
_geom_bond_atom_site_label_1
_geom_bond_atom_site_label_2
_geom_bond_distance
N2 H2A 0.8600
N2 H2B 0.8600
N2 C12 1.355(8)
O7 C12 1.228(8)
O8 C18 1.274(8)
O1 C1 1.228(8)
O4 H4 0.8200
O4 C3 1.306(7)
O3 H3 0.8200
O3 C2 1.351(8)
O5 H5 0.8200
O5 C5 1.445(9)
O6 H6 0.8200
O6 C6 1.390(9)
O9 C24 1.253(8)
N1 C8 1.326(9)
N1 C9 1.331(8)
N3 C14 1.345(10)
N3 C15 1.336(9)
N4 H4B 0.8600
N4 H4C 0.8600
N4 C18 1.287(8)
O2 C1 1.400(8)
O2 C4 1.474(7)
N6 H6C 0.8600
N6 H6D 0.8600
N6 C24 1.365(8)
C12 C7 1.481(10)
C7 C8 1.397(8)
C7 C11 1.379(9)
C8 H8 0.9300
C9 H9 0.9300
C9 C10 1.356(8)
C10 H10 0.9300
C10 C11 1.364(9)
C11 H11 0.9300
C18 C13 1.450(10)
C13 C14 1.411(10)
C13 C17 1.382(9)
C14 H14 0.9300
C15 H15 0.9300
C15 C16 1.365(11)
C17 H17 0.9300
C17 C16 1.366(11)
C16 H16 0.9300
C1 C2 1.441(8)
C4 H4A 0.9800
C4 C5 1.508(9)
C4 C3 1.521(8)
C5 H5A 0.9800
C5 C6 1.490(9)
C6 H6A 0.9700
C6 H6B 0.9700
C3 C2 1.342(9)
C24 C19 1.457(8)
N5 C21 1.3900
N5 C20 1.3900
C21 H21 0.9300
C21 C22 1.3900
C22 H22 0.9300
C22 C23 1.3900
C23 H23 0.9300
C23 C19 1.3900
C19 C20 1.3900
C20 H20 0.9300

loop_
_geom_torsion_atom_site_label_1
_geom_torsion_atom_site_label_2
_geom_torsion_atom_site_label_3
_geom_torsion_atom_site_label_4
_geom_torsion
N2 C12 C7 C8 -174.1(7)
N2 C12 C7 C11 5.5(12)
O7 C12 C7 C8 12.4(11)
O7 C12 C7 C11 -168.1(8)
O8 C18 C13 C14 168.9(7)
O8 C18 C13 C17 -14.0(11)
O1 C1 C2 O3 9.6(12)
O1 C1 C2 C3 -178.8(8)
O4 C3 C2 O3 -4.1(12)
O4 C3 C2 C1 -175.5(7)
O5 C5 C6 O6 -171.6(5)
O9 C24 C19 C23 151.0(5)
O9 C24 C19 C20 -28.5(8)
N1 C9 C10 C11 -4.6(10)
N3 C15 C16 C17 -3.7(15)
N4 C18 C13 C14 -7.0(11)
N4 C18 C13 C17 170.1(7)
O2 C1 C2 O3 -177.5(6)
O2 C1 C2 C3 -5.8(8)
O2 C4 C5 O5 -62.1(6)
O2 C4 C5 C6 62.8(7)
O2 C4 C3 O4 176.9(5)
O2 C4 C3 C2 -4.9(7)
N6 C24 C19 C23 -22.6(9)
N6 C24 C19 C20 157.9(5)
C12 C7 C8 N1 -177.8(7)
C12 C7 C11 C10 175.0(7)
C8 N1 C9 C10 1.9(10)
C8 C7 C11 C10 -5.4(11)
C9 N1 C8 C7 -0.9(10)
C9 C10 C11 C7 6.4(11)
C11 C7 C8 N1 2.6(10)
C18 C13 C14 N3 178.4(8)
C18 C13 C17 C16 -177.7(8)
C13 C17 C16 C15 1.6(14)
C14 N3 C15 C16 4.3(13)
C14 C13 C17 C16 -0.5(12)
C15 N3 C14 C13 -3.1(13)
C17 C13 C14 N3 1.3(12)
C1 O2 C4 C5 125.1(6)
C1 O2 C4 C3 1.2(6)
C4 O2 C1 O1 176.4(6)
C4 O2 C1 C2 2.6(7)
C4 C5 C6 O6 61.6(8)
C4 C3 C2 O3 178.0(6)
C4 C3 C2 C1 6.5(8)
C5 C4 C3 O4 56.0(8)
C5 C4 C3 C2 -125.8(6)
C3 C4 C5 O5 54.6(7)
C3 C4 C5 C6 179.5(6)
C24 C19 C20 N5 179.5(5)
N5 C21 C22 C23 0.0
C21 N5 C20 C19 0.0
C21 C22 C23 C19 0.0
C22 C23 C19 C24 -179.5(5)
C22 C23 C19 C20 0.0
C23 C19 C20 N5 0.0
C20 N5 C21 C22 0.0
